data_1564547
loop_
_publ_author_name
'Chakraborty, Sourav'
'Schreiber, Eric'
'Sanchez-Lievanos, Karla R.'
'Tariq, Mehrin'
'Brennessel, William W.'
'Knowles, Kathryn E.'
'Matson, Ellen M.'

_publ_section_title
;
 Modelling local structural and electronic consequences of proton and
 hydrogen-atom uptake in VO2 with polyoxovanadate clusters
;
_journal_name_full 'Chemical Science'
_journal_paper_doi 10.1039/D1SC02809J
_journal_year 2021
_chemical_formula_moiety 'C15 H45 O19 Si V6, C16 H36 N'
_chemical_formula_sum 'C31 H81 N O19 Si V6'
_chemical_formula_weight 1105.69
_space_group_crystal_system orthorhombic
_space_group_IT_number 61
_space_group_name_Hall '-P 2ac 2ab'
_space_group_name_H-M_alt 'P b c a'
_atom_sites_solution_hydrogens geom
_atom_sites_solution_primary dual
_atom_sites_solution_secondary difmap
_audit_creation_date 2020-12-02
_audit_creation_method
;
Olex2 1.3-ac4
(compiled 2020.03.28 svn.rd84adfe8 for Rigaku Oxford Diffraction, GUI svn.r6032)
;
_audit_update_record
;
2021-01-23 deposited with the CCDC.	2021-08-25 downloaded from the CCDC.
;
_cell_angle_alpha 90
_cell_angle_beta 90
_cell_angle_gamma 90
_cell_formula_units_Z 8
_cell_length_a 18.6012(3)
_cell_length_b 18.2780(3)
_cell_length_c 29.0427(6)
_cell_measurement_reflns_used 27111
_cell_measurement_temperature 100.00(10)
_cell_measurement_theta_max 76.9700
_cell_measurement_theta_min 3.0290
_cell_volume 9874.3(3)
_computing_cell_refinement 'CrysAlisPro 1.171.40.84a (Rigaku OD, 2020)'
_computing_data_collection 'CrysAlisPro 1.171.40.84a (Rigaku OD, 2020)'
_computing_data_reduction 'CrysAlisPro 1.171.40.84a (Rigaku OD, 2020)'
_computing_molecular_graphics 'Olex2 1.3-ac4 (Dolomanov et al., 2009)'
_computing_publication_material 'Olex2 1.3-ac4 (Dolomanov et al., 2009)'
_computing_structure_refinement 'SHELXL 2018/3 (Sheldrick, 2015b)'
_computing_structure_solution 'SHELXT 2018/2 (Sheldrick, 2015a)'
_diffrn_ambient_environment N~2~
_diffrn_ambient_temperature 100.00(10)
_diffrn_detector 'Hybrid Pixel Array Detector'
_diffrn_detector_area_resol_mean 10.0000
_diffrn_detector_type HyPix
_diffrn_measured_fraction_theta_full 0.997
_diffrn_measured_fraction_theta_max 0.981
_diffrn_measurement_details
;
List of Runs (angles in degrees, time in seconds):

  # Type    Start    End  Width  t~exp~   \w     \q     \k     \f   Frames
#--------------------------------------------------------------------------
  1  \w   -121.00 -52.00   0.50    3.40    --  -49.87-152.00 -63.00  138
  2  \w   -121.00 -42.00   0.50    3.40    --  -49.87-171.00  41.00  158
  3  \w   -156.00 -73.00   0.50   13.61    --  -84.25-121.00  96.00  166
  4  \w    -30.00  22.00   0.50    3.40    --  -49.87  38.00 -60.00  104
  5  \w    -30.00  12.00   0.50    3.40    --  -49.87  38.00-150.00   84
  6  \w    -30.00  22.00   0.50    3.40    --  -49.87  38.00-180.00  104
  7  \w    -21.00   5.00   0.50    3.40    --   49.87 -19.00-180.00   52
  8  \w     38.00  73.00   0.50   13.61    --  105.75 -61.00-180.00   70
  9  \w     76.00 107.00   0.50   13.61    --  105.75-125.00-180.00   62
 10  \w     88.00 116.00   0.50   13.61    --  105.75-125.00 -90.00   56
 11  \w     52.00  81.00   0.50   13.61    --  105.75 -61.00 -60.00   58
 12  \w     41.00  66.00   0.50   13.61    --  105.75-125.00-180.00   50
 13  \w     41.00 108.00   0.50   13.61    --  105.75 -94.00  60.00  134
 14  \w     38.00  65.00   0.50   13.61    --  105.75 -94.00 120.00   54
 15  \w     35.00  81.00   0.50   13.61    --  105.75 -61.00 150.00   92
 16  \w     98.00 164.00   0.50   13.61    --  105.75  15.00 100.00  132
 17  \w     98.00 178.00   0.50   13.61    --  105.75 115.00 -86.00  160
 18  \w     99.00 175.00   0.50   13.61    --  105.75  45.00 -90.00  152
 19  \w    -22.00   5.00   0.50    3.40    --   49.87 -19.00 120.00   54
;
_diffrn_measurement_device 'four-circle diffractometer'
_diffrn_measurement_device_type 'XtaLAB Synergy, Dualflex, HyPix'
_diffrn_measurement_method '\w scans'
_diffrn_orient_matrix_type 'CrysAlisPro convention (1999,Acta A55,543-557)'
_diffrn_orient_matrix_UB_11 -0.0608792000
_diffrn_orient_matrix_UB_12 0.0164090000
_diffrn_orient_matrix_UB_13 -0.0344524000
_diffrn_orient_matrix_UB_21 0.0554860000
_diffrn_orient_matrix_UB_22 0.0045071000
_diffrn_orient_matrix_UB_23 -0.0392954000
_diffrn_orient_matrix_UB_31 -0.0089527000
_diffrn_orient_matrix_UB_32 -0.0825208000
_diffrn_orient_matrix_UB_33 -0.0090603000
_diffrn_radiation_monochromator mirror
_diffrn_radiation_probe x-ray
_diffrn_radiation_type 'Cu K\a'
_diffrn_radiation_wavelength 1.54184
_diffrn_reflns_av_R_equivalents 0.0661
_diffrn_reflns_av_unetI/netI 0.0330
_diffrn_reflns_Laue_measured_fraction_full 0.997
_diffrn_reflns_Laue_measured_fraction_max 0.981
_diffrn_reflns_limit_h_max 23
_diffrn_reflns_limit_h_min -22
_diffrn_reflns_limit_k_max 16
_diffrn_reflns_limit_k_min -22
_diffrn_reflns_limit_l_max 36
_diffrn_reflns_limit_l_min -36
_diffrn_reflns_number 65851
_diffrn_reflns_point_group_measured_fraction_full 0.997
_diffrn_reflns_point_group_measured_fraction_max 0.981
_diffrn_reflns_theta_full 74.504
_diffrn_reflns_theta_max 77.968
_diffrn_reflns_theta_min 3.043
_diffrn_source 'micro-focus sealed X-ray tube'
_diffrn_source_type 'PhotonJet (Cu) X-ray Source'
_exptl_absorpt_coefficient_mu 9.946
_exptl_absorpt_correction_T_max 1.00000
_exptl_absorpt_correction_T_min 0.43657
_exptl_absorpt_correction_type multi-scan
_exptl_absorpt_process_details
;
CrysAlisPro 1.171.40.84a (Rigaku Oxford Diffraction, 2020)
Empirical absorption correction using spherical harmonics,
implemented in SCALE3 ABSPACK scaling algorithm.
;
_exptl_crystal_colour green
_exptl_crystal_colour_primary green
_exptl_crystal_density_diffrn 1.488
_exptl_crystal_description plate
_exptl_crystal_F_000 4624
_exptl_crystal_size_max 0.278
_exptl_crystal_size_mid 0.118
_exptl_crystal_size_min 0.042
_refine_diff_density_max 1.063
_refine_diff_density_min -0.810
_refine_diff_density_rms 0.097
_refine_ls_extinction_method none
_refine_ls_goodness_of_fit_ref 1.094
_refine_ls_hydrogen_treatment constr
_refine_ls_matrix_type full
_refine_ls_number_parameters 734
_refine_ls_number_reflns 10356
_refine_ls_number_restraints 274
_refine_ls_restrained_S_all 1.095
_refine_ls_R_factor_all 0.0822
_refine_ls_R_factor_gt 0.0619
_refine_ls_shift/su_max 0.001
_refine_ls_shift/su_mean 0.000
_refine_ls_structure_factor_coef Fsqd
_refine_ls_weighting_details 'w=1/[\s^2^(Fo^2^)+(0.1083P)^2^+13.1967P] where P=(Fo^2^+2Fc^2^)/3'
_refine_ls_weighting_scheme calc
_refine_ls_wR_factor_gt 0.1761
_refine_ls_wR_factor_ref 0.2044
_reflns_Friedel_coverage 0.000
_reflns_number_gt 7853
_reflns_number_total 10356
_reflns_threshold_expression 'I > 2\s(I)'
_cod_data_source_file d1sc02809j2.cif
_cod_data_source_block matsc04
_cod_database_code 1564547
_shelx_shelxl_version_number 2018/3
_shelx_space_group_comment
;
The symmetry employed for this shelxl refinement is uniquely defined
by the following loop, which should always be used as a source of
symmetry information in preference to the above space-group names.
They are only intended as comments.
;
_shelx_estimated_absorpt_t_max 0.680
_shelx_estimated_absorpt_t_min 0.169
_reflns_odcompleteness_completeness 99.67
_reflns_odcompleteness_iscentric 1
_reflns_odcompleteness_theta 74.33
_olex2_refinement_description
;
1. Fixed Uiso
 At 1.2 times of:
  All C(H,H) groups
 At 1.5 times of:
  All C(H,H,H) groups
2. Restrained distances
 O8-C5 \\sim O8-C5'
 with sigma of 0.01
 O9-C6 \\sim O9-C6'
 with sigma of 0.01
 O12-C9 \\sim O12-C9'
 with sigma of 0.01
 O14-C11 \\sim O14-C11'
 with sigma of 0.01
 O15-C12 \\sim O15-C12'
 with sigma of 0.01
 O16-C13 \\sim O16-C13'
 with sigma of 0.01
 O17-C14 \\sim O17-C14'
 with sigma of 0.01
 O18-C15 \\sim O18-C15'
 with sigma of 0.01
 N1-C24 \\sim N1-C24' \\sim N1-C28 \\sim N1-C28'
 with sigma of 0.01
 O1-Si1 \\sim O1-Si1'
 with sigma of 0.01
 Si1-C1 \\sim Si1-C2 \\sim Si1-C3 \\sim Si1'-C1' \\sim Si1'-C2' \\sim Si1'-C3'
 with sigma of 0.01
 C1-C2 \\sim C2-C3 \\sim C3-C1 \\sim C1'-C2' \\sim C2'-C3' \\sim C3'-C1'
 with sigma of 0.01
3. Uiso/Uaniso restraints and constraints
Si1 \\sim Si1': within 2A with sigma of 0.008 and sigma for terminal atoms of
0.016 within 2A
All non-hydrogen atoms have similar U: within 1.2A with sigma of 0.01 and sigma
for terminal atoms of 0.02 within 1.2A
Uanis(C11) = Uanis(C11')
4. Rigid body (RIGU) restrains
 C24, C25, C26, C27
 with sigma for 1-2 distances of 0.004 and sigma for 1-3 distances of 0.004
 C24', C25', C26', C27'
 with sigma for 1-2 distances of 0.004 and sigma for 1-3 distances of 0.004
 C28, C29, C30, C31
 with sigma for 1-2 distances of 0.004 and sigma for 1-3 distances of 0.004
 C28', C29', C30', C31'
 with sigma for 1-2 distances of 0.004 and sigma for 1-3 distances of 0.004
 O8, C5
 with sigma for 1-2 distances of 0.004 and sigma for 1-3 distances of 0.004
 O8, C5'
 with sigma for 1-2 distances of 0.004 and sigma for 1-3 distances of 0.004
 O9, C6
 with sigma for 1-2 distances of 0.004 and sigma for 1-3 distances of 0.004
 O9, C6'
 with sigma for 1-2 distances of 0.004 and sigma for 1-3 distances of 0.004
 O12, C9
 with sigma for 1-2 distances of 0.004 and sigma for 1-3 distances of 0.004
 O12, C9'
 with sigma for 1-2 distances of 0.004 and sigma for 1-3 distances of 0.004
 O15, C12
 with sigma for 1-2 distances of 0.004 and sigma for 1-3 distances of 0.004
 O15, C12'
 with sigma for 1-2 distances of 0.004 and sigma for 1-3 distances of 0.004
 O16, C13
 with sigma for 1-2 distances of 0.004 and sigma for 1-3 distances of 0.004
 O16, C13'
 with sigma for 1-2 distances of 0.004 and sigma for 1-3 distances of 0.004
 O17, C14
 with sigma for 1-2 distances of 0.004 and sigma for 1-3 distances of 0.004
 O17, C14'
 with sigma for 1-2 distances of 0.004 and sigma for 1-3 distances of 0.004
 O18, C15
 with sigma for 1-2 distances of 0.004 and sigma for 1-3 distances of 0.004
 O18, C15'
 with sigma for 1-2 distances of 0.004 and sigma for 1-3 distances of 0.004
 Si1', C1', C2', C3'
 with sigma for 1-2 distances of 0.004 and sigma for 1-3 distances of 0.004
5. Same fragment restrains
{C24, C25, C26, C27} sigma for 1-2: 0.02, 1-3: 0.04
as in
{C24', C25', C26', C27'}
{C28, C29, C30, C31} sigma for 1-2: 0.02, 1-3: 0.04
as in
{C28', C29', C30', C31'}
6. Others
 Sof(C5')=Sof(H5'A)=Sof(H5'B)=Sof(H5'C)=1-FVAR(1)
 Sof(C5)=Sof(H5A)=Sof(H5B)=Sof(H5C)=FVAR(1)
 Sof(C6')=Sof(H6'A)=Sof(H6'B)=Sof(H6'C)=1-FVAR(2)
 Sof(C6)=Sof(H6A)=Sof(H6B)=Sof(H6C)=FVAR(2)
 Sof(C9')=Sof(H9'A)=Sof(H9'B)=Sof(H9'C)=1-FVAR(3)
 Sof(C9)=Sof(H9A)=Sof(H9B)=Sof(H9C)=FVAR(3)
 Sof(C11')=Sof(H11D)=Sof(H11E)=Sof(H11F)=1-FVAR(4)
 Sof(C11)=Sof(H11A)=Sof(H11B)=Sof(H11C)=FVAR(4)
 Sof(C12')=Sof(H12D)=Sof(H12E)=Sof(H12F)=Sof(C13')=Sof(H13D)=Sof(H13E)=
 Sof(H13F)=Sof(C14')=Sof(H14D)=Sof(H14E)=Sof(H14F)=Sof(C15')=Sof(H15D)=
 Sof(H15E)=Sof(H15F)=1-FVAR(5)
 Sof(C12)=Sof(H12A)=Sof(H12B)=Sof(H12C)=Sof(C13)=Sof(H13A)=Sof(H13B)=Sof(H13C)=
 Sof(C14)=Sof(H14A)=Sof(H14B)=Sof(H14C)=Sof(C15)=Sof(H15A)=Sof(H15B)=Sof(H15C)=
 FVAR(5)
 Sof(C24')=Sof(H24C)=Sof(H24D)=Sof(C25')=Sof(H25C)=Sof(H25D)=Sof(C26')=
 Sof(H26C)=Sof(H26D)=Sof(C27')=Sof(H27D)=Sof(H27E)=Sof(H27F)=1-FVAR(6)
 Sof(C24)=Sof(H24A)=Sof(H24B)=Sof(C25)=Sof(H25A)=Sof(H25B)=Sof(C26)=Sof(H26A)=
 Sof(H26B)=Sof(C27)=Sof(H27A)=Sof(H27B)=Sof(H27C)=FVAR(6)
 Sof(C28')=Sof(H28C)=Sof(H28D)=Sof(C29')=Sof(H29C)=Sof(H29D)=Sof(C30')=
 Sof(H30C)=Sof(H30D)=Sof(C31')=Sof(H31D)=Sof(H31E)=Sof(H31F)=1-FVAR(7)
 Sof(C28)=Sof(H28A)=Sof(H28B)=Sof(C29)=Sof(H29A)=Sof(H29B)=Sof(C30)=Sof(H30A)=
 Sof(H30B)=Sof(C31)=Sof(H31A)=Sof(H31B)=Sof(H31C)=FVAR(7)
 Sof(Si1')=Sof(C1')=Sof(H1'A)=Sof(H1'B)=Sof(H1'C)=Sof(C2')=Sof(H2'A)=Sof(H2'B)=
 Sof(H2'C)=Sof(C3')=Sof(H3'A)=Sof(H3'B)=Sof(H3'C)=1-FVAR(8)
 Sof(Si1)=Sof(C1)=Sof(H1A)=Sof(H1B)=Sof(H1C)=Sof(C2)=Sof(H2A)=Sof(H2B)=
 Sof(H2C)=Sof(C3)=Sof(H3A)=Sof(H3B)=Sof(H3C)=FVAR(8)
7.a Secondary CH2 refined with riding coordinates:
 C16(H16A,H16B), C17(H17A,H17B), C18(H18A,H18B), C20(H20A,H20B), C21(H21A,
 H21B), C22(H22A,H22B), C24(H24A,H24B), C25(H25A,H25B), C26(H26A,H26B),
 C28(H28A,H28B), C29(H29A,H29B), C30(H30A,H30B), C24'(H24C,H24D), C25'(H25C,
 H25D), C26'(H26C,H26D), C28'(H28C,H28D), C29'(H29C,H29D), C30'(H30C,H30D)
7.b Me refined with riding coordinates:
 C1'(H1'A,H1'B,H1'C), C2'(H2'A,H2'B,H2'C), C3'(H3'A,H3'B,H3'C)
7.c Idealised Me refined as rotating group:
 C1(H1A,H1B,H1C), C2(H2A,H2B,H2C), C3(H3A,H3B,H3C), C4(H4A,H4B,H4C), C5(H5A,
 H5B,H5C), C5'(H5'A,H5'B,H5'C), C6(H6A,H6B,H6C), C6'(H6'A,H6'B,H6'C), C7(H7A,
 H7B,H7C), C8(H8A,H8B,H8C), C9(H9A,H9B,H9C), C9'(H9'A,H9'B,H9'C), C10(H10A,H10B,
 H10C), C11(H11A,H11B,H11C), C11'(H11D,H11E,H11F), C12(H12A,H12B,H12C),
 C12'(H12D,H12E,H12F), C13(H13A,H13B,H13C), C13'(H13D,H13E,H13F), C14(H14A,H14B,
 H14C), C14'(H14D,H14E,H14F), C15(H15A,H15B,H15C), C15'(H15D,H15E,H15F),
 C19(H19A,H19B,H19C), C23(H23A,H23B,H23C), C27(H27A,H27B,H27C), C31(H31A,H31B,
 H31C), C27'(H27D,H27E,H27F), C31'(H31D,H31E,H31F)
;
_olex2_submission_original_sample_id matsc04
_olex2_submission_special_instructions 'No special instructions were received'
_oxdiff_exptl_absorpt_empirical_details
;
Empirical correction (ABSPACK) includes:
- Absorption correction using spherical harmonics
- Frame scaling
;
_oxdiff_exptl_absorpt_empirical_full_max 3.525
_oxdiff_exptl_absorpt_empirical_full_min 0.571

loop_
_space_group_symop_operation_xyz
'x, y, z'
'-x+1/2, -y, z+1/2'
'-x, y+1/2, -z+1/2'
'x+1/2, -y+1/2, -z'
'-x, -y, -z'
'x-1/2, y, -z-1/2'
'x, -y-1/2, z-1/2'
'-x-1/2, y-1/2, z'

loop_
_atom_site_label
_atom_site_type_symbol
_atom_site_fract_x
_atom_site_fract_y
_atom_site_fract_z
_atom_site_U_iso_or_equiv
_atom_site_adp_type
_atom_site_occupancy
_atom_site_site_symmetry_order
_atom_site_calc_flag
_atom_site_refinement_flags_posn
_atom_site_refinement_flags_adp
_atom_site_refinement_flags_occupancy
_atom_site_disorder_assembly
_atom_site_disorder_group
V1 V 0.44239(4) 0.37485(4) 0.62391(2) 0.03961(19) Uani 1 1 d . . . . .
V2 V 0.34187(4) 0.23482(4) 0.62767(3) 0.0457(2) Uani 1 1 d . . . . .
V3 V 0.46666(4) 0.25239(4) 0.54752(3) 0.0508(2) Uani 1 1 d . . . . .
V4 V 0.58817(4) 0.28404(4) 0.62879(3) 0.0441(2) Uani 1 1 d . . . . .
V5 V 0.46266(4) 0.26645(4) 0.70840(2) 0.04194(19) Uani 1 1 d . . . . .
V6 V 0.48981(4) 0.13284(4) 0.63287(3) 0.0456(2) Uani 1 1 d . . . . .
Si1 Si 0.39832(15) 0.55659(12) 0.61980(11) 0.0510(7) Uani 0.782(10) 1 d D U P A 1
C1 C 0.3394(5) 0.5720(5) 0.5684(2) 0.092(3) Uani 0.782(10) 1 d D . P A 1
H1A H 0.368827 0.579045 0.541592 0.138 Uiso 0.782(10) 1 calc R U P A 1
H1B H 0.310338 0.614703 0.573321 0.138 Uiso 0.782(10) 1 calc R U P A 1
H1C H 0.308934 0.530253 0.563935 0.138 Uiso 0.782(10) 1 calc R U P A 1
C2 C 0.4807(4) 0.6154(4) 0.6151(4) 0.130(6) Uani 0.782(10) 1 d D . P A 1
H2A H 0.514653 0.601377 0.638343 0.195 Uiso 0.782(10) 1 calc R U P A 1
H2B H 0.467597 0.665762 0.619279 0.195 Uiso 0.782(10) 1 calc R U P A 1
H2C H 0.501887 0.609122 0.585211 0.195 Uiso 0.782(10) 1 calc R U P A 1
C3 C 0.3488(5) 0.5815(7) 0.6742(3) 0.081(3) Uani 0.782(10) 1 d D U P A 1
H3A H 0.309267 0.548449 0.678627 0.122 Uiso 0.782(10) 1 calc R U P A 1
H3B H 0.330844 0.630639 0.671766 0.122 Uiso 0.782(10) 1 calc R U P A 1
H3C H 0.380920 0.578221 0.699992 0.122 Uiso 0.782(10) 1 calc R U P A 1
Si1' Si 0.3768(9) 0.5473(6) 0.6114(6) 0.089(3) Uani 0.218(10) 1 d D U P A 2
C1' C 0.2828(13) 0.539(2) 0.5877(12) 0.15(2) Uani 0.218(10) 1 d D . P A 2
H1'A H 0.262309 0.587050 0.584328 0.221 Uiso 0.218(10) 1 calc R U P A 2
H1'B H 0.284385 0.515412 0.558231 0.221 Uiso 0.218(10) 1 calc R U P A 2
H1'C H 0.253872 0.510815 0.608464 0.221 Uiso 0.218(10) 1 calc R U P A 2
C2' C 0.4297(18) 0.6107(18) 0.5725(9) 0.123(14) Uani 0.218(10) 1 d D . P A 2
H2'A H 0.402999 0.655068 0.567782 0.185 Uiso 0.218(10) 1 calc R U P A 2
H2'B H 0.475015 0.621989 0.586562 0.185 Uiso 0.218(10) 1 calc R U P A 2
H2'C H 0.437737 0.587224 0.543378 0.185 Uiso 0.218(10) 1 calc R U P A 2
C3' C 0.3720(18) 0.590(2) 0.6704(7) 0.075(8) Uani 0.218(10) 1 d D U P A 2
H3'A H 0.346237 0.635810 0.668549 0.112 Uiso 0.218(10) 1 calc R U P A 2
H3'B H 0.347456 0.557899 0.691106 0.112 Uiso 0.218(10) 1 calc R U P A 2
H3'C H 0.419743 0.599307 0.681566 0.112 Uiso 0.218(10) 1 calc R U P A 2
O1 O 0.42273(18) 0.46928(17) 0.62003(11) 0.0536(8) Uani 1 1 d D . . . .
O2 O 0.25747(18) 0.2180(2) 0.62750(13) 0.0628(9) Uani 1 1 d . . . . .
O3 O 0.4672(2) 0.2477(2) 0.49298(12) 0.0746(12) Uani 1 1 d . . . . .
O4 O 0.67204(17) 0.3034(2) 0.62904(12) 0.0583(9) Uani 1 1 d . . . . .
O5 O 0.45903(18) 0.2728(2) 0.76310(11) 0.0595(9) Uani 1 1 d . . . . .
O6 O 0.5083(2) 0.04764(19) 0.63583(13) 0.0637(9) Uani 1 1 d . . . . .
O7 O 0.34141(16) 0.34544(16) 0.62418(11) 0.0479(7) Uani 1 1 d . . . . .
O8 O 0.44560(19) 0.35922(17) 0.55707(11) 0.0534(8) Uani 1 1 d D . . . .
O9 O 0.54688(17) 0.38571(17) 0.62415(11) 0.0506(8) Uani 1 1 d D . . . .
O10 O 0.44356(15) 0.37234(15) 0.69138(10) 0.0436(7) Uani 1 1 d . . . . .
O11 O 0.36235(18) 0.23331(17) 0.56028(12) 0.0551(8) Uani 1 1 d . . . . .
O12 O 0.56972(18) 0.27511(17) 0.56116(12) 0.0549(8) Uani 1 1 d D . . . .
O13 O 0.56639(15) 0.28745(16) 0.69627(10) 0.0454(7) Uani 1 1 d . . . . .
O14 O 0.35916(15) 0.24557(18) 0.69499(11) 0.0498(7) Uani 1 1 d D . . . .
O15 O 0.38288(18) 0.13406(17) 0.63216(12) 0.0541(8) Uani 1 1 d D . . . .
O16 O 0.48668(19) 0.14892(17) 0.56474(11) 0.0565(8) Uani 1 1 d D . . . .
O17 O 0.58840(16) 0.17537(17) 0.63269(11) 0.0481(7) Uani 1 1 d D . . . .
O18 O 0.48413(16) 0.16044(17) 0.69932(11) 0.0489(7) Uani 1 1 d D . . . .
O19 O 0.46386(14) 0.26682(15) 0.62827(9) 0.0385(6) Uani 1 1 d . . . . .
C4 C 0.2902(3) 0.3854(3) 0.6504(3) 0.084(2) Uani 1 1 d . . . . .
H4A H 0.308582 0.393608 0.680800 0.126 Uiso 1 1 calc R U . . .
H4B H 0.246200 0.358097 0.652203 0.126 Uiso 1 1 calc R U . . .
H4C H 0.281118 0.431637 0.635728 0.126 Uiso 1 1 calc R U . . .
C5 C 0.415(2) 0.4003(14) 0.5208(8) 0.105(8) Uani 0.283(18) 1 d D U P B 1
H5A H 0.436311 0.448169 0.520126 0.158 Uiso 0.283(18) 1 calc R U P B 1
H5B H 0.364143 0.404727 0.525574 0.158 Uiso 0.283(18) 1 calc R U P B 1
H5C H 0.423865 0.376025 0.492045 0.158 Uiso 0.283(18) 1 calc R U P B 1
C5' C 0.4762(8) 0.4110(5) 0.5273(4) 0.095(4) Uani 0.717(18) 1 d D U P B 2
H5'A H 0.465229 0.459390 0.538090 0.143 Uiso 0.717(18) 1 calc R U P B 2
H5'B H 0.456991 0.404630 0.496882 0.143 Uiso 0.717(18) 1 calc R U P B 2
H5'C H 0.527427 0.404512 0.526521 0.143 Uiso 0.717(18) 1 calc R U P B 2
C6 C 0.5822(12) 0.4362(12) 0.5954(12) 0.098(7) Uani 0.46(4) 1 d D U P C 1
H6A H 0.580784 0.419089 0.564155 0.147 Uiso 0.46(4) 1 calc R U P C 1
H6B H 0.631314 0.441264 0.605039 0.147 Uiso 0.46(4) 1 calc R U P C 1
H6C H 0.558588 0.482844 0.597345 0.147 Uiso 0.46(4) 1 calc R U P C 1
C6' C 0.5923(8) 0.4465(7) 0.6247(13) 0.095(7) Uani 0.54(4) 1 d D U P C 2
H6'A H 0.563972 0.490392 0.624346 0.142 Uiso 0.54(4) 1 calc R U P C 2
H6'B H 0.622953 0.445412 0.598168 0.142 Uiso 0.54(4) 1 calc R U P C 2
H6'C H 0.621162 0.445455 0.652134 0.142 Uiso 0.54(4) 1 calc R U P C 2
C7 C 0.4823(3) 0.4273(3) 0.71598(18) 0.0559(12) Uani 1 1 d . . . . .
H7A H 0.533013 0.419336 0.712318 0.084 Uiso 1 1 calc R U . . .
H7B H 0.470085 0.424922 0.748051 0.084 Uiso 1 1 calc R U . . .
H7C H 0.469931 0.474689 0.704089 0.084 Uiso 1 1 calc R U . . .
C8 C 0.3094(4) 0.2653(4) 0.5312(2) 0.092(2) Uani 1 1 d . . . . .
H8A H 0.263121 0.245179 0.538414 0.138 Uiso 1 1 calc R U . . .
H8B H 0.320889 0.254964 0.499597 0.138 Uiso 1 1 calc R U . . .
H8C H 0.308610 0.317266 0.535852 0.138 Uiso 1 1 calc R U . . .
C9 C 0.6292(16) 0.240(3) 0.5399(17) 0.086(8) Uani 0.38(7) 1 d D U P D 1
H9A H 0.629948 0.252078 0.507727 0.129 Uiso 0.38(7) 1 calc R U P D 1
H9B H 0.625044 0.188222 0.543626 0.129 Uiso 0.38(7) 1 calc R U P D 1
H9C H 0.672938 0.256821 0.554058 0.129 Uiso 0.38(7) 1 calc R U P D 1
C9' C 0.6204(14) 0.264(2) 0.5255(10) 0.100(7) Uani 0.62(7) 1 d D U P D 2
H9'A H 0.666423 0.282482 0.535048 0.150 Uiso 0.62(7) 1 calc R U P D 2
H9'B H 0.605008 0.290150 0.498400 0.150 Uiso 0.62(7) 1 calc R U P D 2
H9'C H 0.624035 0.213062 0.518683 0.150 Uiso 0.62(7) 1 calc R U P D 2
C10 C 0.6181(3) 0.2766(4) 0.7312(2) 0.0806(19) Uani 1 1 d . . . . .
H10A H 0.619682 0.225650 0.739231 0.121 Uiso 1 1 calc R U . . .
H10B H 0.605295 0.304860 0.757769 0.121 Uiso 1 1 calc R U . . .
H10C H 0.664435 0.291743 0.720208 0.121 Uiso 1 1 calc R U . . .
C11 C 0.317(2) 0.221(4) 0.7318(13) 0.088(5) Uani 0.25(7) 1 d D U P E 1
H11A H 0.267148 0.229399 0.725218 0.132 Uiso 0.25(7) 1 calc R U P E 1
H11B H 0.330264 0.246191 0.759392 0.132 Uiso 0.25(7) 1 calc R U P E 1
H11C H 0.324637 0.169082 0.736032 0.132 Uiso 0.25(7) 1 calc R U P E 1
C11' C 0.3042(9) 0.2477(18) 0.7280(6) 0.088(5) Uani 0.75(7) 1 d D U P E 2
H11D H 0.301670 0.295804 0.741121 0.132 Uiso 0.75(7) 1 calc R U P E 2
H11E H 0.314139 0.212685 0.751770 0.132 Uiso 0.75(7) 1 calc R U P E 2
H11F H 0.259165 0.236044 0.713589 0.132 Uiso 0.75(7) 1 calc R U P E 2
C12 C 0.3433(5) 0.0740(5) 0.6183(5) 0.105(5) Uani 0.670(7) 1 d D . P F 1
H12A H 0.293855 0.080844 0.626707 0.158 Uiso 0.670(7) 1 calc R U P F 1
H12B H 0.361645 0.030875 0.632995 0.158 Uiso 0.670(7) 1 calc R U P F 1
H12C H 0.346913 0.068686 0.585473 0.158 Uiso 0.670(7) 1 calc R U P F 1
C12' C 0.3488(8) 0.0873(9) 0.6622(6) 0.068(5) Uani 0.330(7) 1 d D . P F 2
H12D H 0.354115 0.105113 0.693094 0.102 Uiso 0.330(7) 1 calc R U P F 2
H12E H 0.369776 0.039430 0.659864 0.102 Uiso 0.330(7) 1 calc R U P F 2
H12F H 0.298611 0.084604 0.654581 0.102 Uiso 0.330(7) 1 calc R U P F 2
C13 C 0.4598(6) 0.0958(4) 0.5360(3) 0.072(3) Uani 0.670(7) 1 d D U P F 1
H13A H 0.408246 0.097889 0.536095 0.107 Uiso 0.670(7) 1 calc R U P F 1
H13B H 0.475227 0.048547 0.546532 0.107 Uiso 0.670(7) 1 calc R U P F 1
H13C H 0.477207 0.103847 0.505292 0.107 Uiso 0.670(7) 1 calc R U P F 1
C13' C 0.5170(13) 0.0937(10) 0.5395(7) 0.085(6) Uani 0.330(7) 1 d D U P F 2
H13D H 0.516811 0.106814 0.507474 0.128 Uiso 0.330(7) 1 calc R U P F 2
H13E H 0.489891 0.049557 0.543777 0.128 Uiso 0.330(7) 1 calc R U P F 2
H13F H 0.565629 0.086065 0.549492 0.128 Uiso 0.330(7) 1 calc R U P F 2
C14 C 0.6377(4) 0.1380(4) 0.6636(3) 0.067(2) Uani 0.670(7) 1 d D . P F 1
H14A H 0.654602 0.093887 0.649299 0.100 Uiso 0.670(7) 1 calc R U P F 1
H14B H 0.613250 0.126078 0.691746 0.100 Uiso 0.670(7) 1 calc R U P F 1
H14C H 0.677811 0.169332 0.670233 0.100 Uiso 0.670(7) 1 calc R U P F 1
C14' C 0.6400(7) 0.1396(7) 0.6041(5) 0.053(4) Uani 0.330(7) 1 d D . P F 2
H14D H 0.681579 0.170266 0.600744 0.080 Uiso 0.330(7) 1 calc R U P F 2
H14E H 0.619318 0.130453 0.574369 0.080 Uiso 0.330(7) 1 calc R U P F 2
H14F H 0.653822 0.094043 0.617960 0.080 Uiso 0.330(7) 1 calc R U P F 2
C15 C 0.4523(6) 0.1082(5) 0.7297(3) 0.072(2) Uani 0.670(7) 1 d D . P F 1
H15A H 0.472787 0.060873 0.724144 0.108 Uiso 0.670(7) 1 calc R U P F 1
H15B H 0.401351 0.106381 0.724362 0.108 Uiso 0.670(7) 1 calc R U P F 1
H15C H 0.461186 0.122392 0.761015 0.108 Uiso 0.670(7) 1 calc R U P F 1
C15' C 0.518(2) 0.1184(16) 0.7335(7) 0.145(15) Uani 0.330(7) 1 d D . P F 2
H15D H 0.532082 0.149584 0.758455 0.218 Uiso 0.330(7) 1 calc R U P F 2
H15E H 0.559044 0.094517 0.720847 0.218 Uiso 0.330(7) 1 calc R U P F 2
H15F H 0.484459 0.082248 0.744764 0.218 Uiso 0.330(7) 1 calc R U P F 2
N1 N 0.37854(19) 0.3602(2) 0.87793(12) 0.0444(8) Uani 1 1 d D . . . .
C16 C 0.3307(3) 0.3798(3) 0.91786(18) 0.0593(12) Uani 1 1 d . . . . .
H16A H 0.281062 0.374201 0.908254 0.071 Uiso 1 1 calc R U . . .
H16B H 0.339271 0.345046 0.942523 0.071 Uiso 1 1 calc R U . . .
C17 C 0.3404(4) 0.4556(3) 0.9366(2) 0.0754(17) Uani 1 1 d . . . . .
H17A H 0.332120 0.491187 0.912433 0.090 Uiso 1 1 calc R U . . .
H17B H 0.389348 0.461600 0.947602 0.090 Uiso 1 1 calc R U . . .
C18 C 0.2874(4) 0.4688(4) 0.9765(3) 0.099(2) Uani 1 1 d . . . . .
H18A H 0.238764 0.469547 0.964393 0.118 Uiso 1 1 calc R U . . .
H18B H 0.290830 0.428720 0.998218 0.118 Uiso 1 1 calc R U . . .
C19 C 0.3021(6) 0.5402(4) 1.0013(3) 0.145(4) Uani 1 1 d . . . . .
H19A H 0.351262 0.541174 1.011339 0.217 Uiso 1 1 calc R U . . .
H19B H 0.270888 0.544196 1.027465 0.217 Uiso 1 1 calc R U . . .
H19C H 0.293527 0.580391 0.980727 0.217 Uiso 1 1 calc R U . . .
C20 C 0.3711(3) 0.4129(3) 0.83801(17) 0.0581(12) Uani 1 1 d . . . . .
H20A H 0.395280 0.458113 0.846024 0.070 Uiso 1 1 calc R U . . .
H20B H 0.395713 0.392328 0.811576 0.070 Uiso 1 1 calc R U . . .
C21 C 0.2956(3) 0.4306(3) 0.8242(2) 0.0690(14) Uani 1 1 d . . . . .
H21A H 0.272945 0.458909 0.848449 0.083 Uiso 1 1 calc R U . . .
H21B H 0.268718 0.385485 0.820590 0.083 Uiso 1 1 calc R U . . .
C22 C 0.2933(4) 0.4737(4) 0.7794(2) 0.094(2) Uani 1 1 d . . . . .
H22A H 0.319289 0.519146 0.783630 0.112 Uiso 1 1 calc R U . . .
H22B H 0.317913 0.445839 0.755753 0.112 Uiso 1 1 calc R U . . .
C23 C 0.2181(4) 0.4911(6) 0.7627(3) 0.144(4) Uani 1 1 d . . . . .
H23A H 0.194333 0.446708 0.753868 0.215 Uiso 1 1 calc R U . . .
H23B H 0.220847 0.523427 0.736721 0.215 Uiso 1 1 calc R U . . .
H23C H 0.191582 0.514341 0.787016 0.215 Uiso 1 1 calc R U . . .
C24 C 0.3558(7) 0.2850(3) 0.8590(3) 0.0496(17) Uani 0.803(8) 1 d D U P G 1
H24A H 0.309083 0.290043 0.844460 0.060 Uiso 0.803(8) 1 calc R U P G 1
H24B H 0.389747 0.270495 0.835378 0.060 Uiso 0.803(8) 1 calc R U P G 1
C25 C 0.3516(4) 0.2267(4) 0.8934(3) 0.060(2) Uani 0.803(8) 1 d D U P G 1
H25A H 0.315630 0.239533 0.916216 0.072 Uiso 0.803(8) 1 calc R U P G 1
H25B H 0.397492 0.222677 0.909003 0.072 Uiso 0.803(8) 1 calc R U P G 1
C26 C 0.3326(4) 0.1538(4) 0.8727(3) 0.071(2) Uani 0.803(8) 1 d D U P G 1
H26A H 0.292070 0.160567 0.852148 0.085 Uiso 0.803(8) 1 calc R U P G 1
H26B H 0.372915 0.137342 0.854206 0.085 Uiso 0.803(8) 1 calc R U P G 1
C27 C 0.3149(5) 0.0970(4) 0.9049(4) 0.097(3) Uani 0.803(8) 1 d D . P G 1
H27A H 0.355826 0.086784 0.923922 0.146 Uiso 0.803(8) 1 calc R U P G 1
H27B H 0.301449 0.053563 0.888375 0.146 Uiso 0.803(8) 1 calc R U P G 1
H27C H 0.275464 0.112624 0.923802 0.146 Uiso 0.803(8) 1 calc R U P G 1
C28 C 0.4601(5) 0.357(2) 0.8880(8) 0.050(4) Uani 0.450(11) 1 d D U P G 1
H28A H 0.471868 0.404907 0.900483 0.060 Uiso 0.450(11) 1 calc R U P G 1
H28B H 0.465123 0.322966 0.913309 0.060 Uiso 0.450(11) 1 calc R U P G 1
C29 C 0.5192(8) 0.3396(19) 0.8563(6) 0.060(4) Uani 0.450(11) 1 d D U P G 1
H29A H 0.529109 0.381419 0.836752 0.072 Uiso 0.450(11) 1 calc R U P G 1
H29B H 0.505534 0.298849 0.836827 0.072 Uiso 0.450(11) 1 calc R U P G 1
C30 C 0.5869(7) 0.3197(8) 0.8841(6) 0.071(3) Uani 0.450(11) 1 d D U P G 1
H30A H 0.575024 0.280367 0.905246 0.085 Uiso 0.450(11) 1 calc R U P G 1
H30B H 0.623210 0.301453 0.863082 0.085 Uiso 0.450(11) 1 calc R U P G 1
C31 C 0.6181(9) 0.3821(10) 0.9111(6) 0.094(5) Uani 0.450(11) 1 d D U P G 1
H31A H 0.615224 0.426186 0.893251 0.141 Uiso 0.450(11) 1 calc R U P G 1
H31B H 0.667518 0.371855 0.918204 0.141 Uiso 0.450(11) 1 calc R U P G 1
H31C H 0.591579 0.388229 0.939225 0.141 Uiso 0.450(11) 1 calc R U P G 1
C24' C 0.362(4) 0.2788(8) 0.8686(16) 0.058(4) Uani 0.197(8) 1 d D U P G 2
H24C H 0.309796 0.277437 0.864608 0.069 Uiso 0.197(8) 1 calc R U P G 2
H24D H 0.381567 0.269580 0.838267 0.069 Uiso 0.197(8) 1 calc R U P G 2
C25' C 0.378(2) 0.2134(14) 0.8945(12) 0.065(5) Uani 0.197(8) 1 d D U P G 2
H25C H 0.342674 0.209643 0.919054 0.078 Uiso 0.197(8) 1 calc R U P G 2
H25D H 0.424295 0.220673 0.909028 0.078 Uiso 0.197(8) 1 calc R U P G 2
C26' C 0.3801(18) 0.1415(14) 0.8706(13) 0.083(5) Uani 0.197(8) 1 d D U P G 2
H26C H 0.422771 0.143537 0.851483 0.099 Uiso 0.197(8) 1 calc R U P G 2
H26D H 0.390751 0.106274 0.894694 0.099 Uiso 0.197(8) 1 calc R U P G 2
C27' C 0.3294(17) 0.1082(17) 0.8439(13) 0.084(7) Uani 0.197(8) 1 d D U P G 2
H27D H 0.340118 0.056961 0.841371 0.127 Uiso 0.197(8) 1 calc R U P G 2
H27E H 0.329511 0.129847 0.813742 0.127 Uiso 0.197(8) 1 calc R U P G 2
H27F H 0.282848 0.114344 0.857620 0.127 Uiso 0.197(8) 1 calc R U P G 2
C28' C 0.4549(5) 0.3615(18) 0.8989(6) 0.044(3) Uani 0.550(11) 1 d D U P G 2
H28C H 0.467142 0.411052 0.907958 0.053 Uiso 0.550(11) 1 calc R U P G 2
H28D H 0.456306 0.330825 0.926162 0.053 Uiso 0.550(11) 1 calc R U P G 2
C29' C 0.5069(7) 0.3347(16) 0.8649(6) 0.069(4) Uani 0.550(11) 1 d D U P G 2
H29C H 0.492456 0.352122 0.834708 0.083 Uiso 0.550(11) 1 calc R U P G 2
H29D H 0.504719 0.281718 0.864328 0.083 Uiso 0.550(11) 1 calc R U P G 2
C30' C 0.5851(6) 0.3579(7) 0.8734(4) 0.067(3) Uani 0.550(11) 1 d D U P G 2
H30C H 0.614550 0.345034 0.847078 0.081 Uiso 0.550(11) 1 calc R U P G 2
H30D H 0.587671 0.410480 0.877727 0.081 Uiso 0.550(11) 1 calc R U P G 2
C31' C 0.6122(6) 0.3198(7) 0.9155(4) 0.082(3) Uani 0.550(11) 1 d D U P G 2
H31D H 0.582394 0.332150 0.941283 0.122 Uiso 0.550(11) 1 calc R U P G 2
H31E H 0.660760 0.334756 0.921490 0.122 Uiso 0.550(11) 1 calc R U P G 2
H31F H 0.610890 0.267814 0.910605 0.122 Uiso 0.550(11) 1 calc R U P G 2

loop_
_atom_site_aniso_label
_atom_site_aniso_U_11
_atom_site_aniso_U_22
_atom_site_aniso_U_33
_atom_site_aniso_U_23
_atom_site_aniso_U_13
_atom_site_aniso_U_12
V1 0.0391(4) 0.0328(3) 0.0469(4) -0.0062(3) 0.0000(3) 0.0017(3)
V2 0.0381(4) 0.0398(4) 0.0591(5) -0.0097(3) -0.0091(3) -0.0050(3)
V3 0.0636(5) 0.0507(4) 0.0383(4) -0.0091(3) -0.0058(3) 0.0160(4)
V4 0.0356(4) 0.0457(4) 0.0510(4) -0.0029(3) 0.0046(3) 0.0010(3)
V5 0.0379(4) 0.0499(4) 0.0381(4) -0.0061(3) -0.0004(3) -0.0044(3)
V6 0.0469(4) 0.0367(4) 0.0532(5) -0.0047(3) -0.0092(3) 0.0051(3)
Si1 0.0486(13) 0.0401(10) 0.0643(14) -0.0025(8) -0.0085(9) 0.0045(8)
C1 0.097(7) 0.109(7) 0.070(5) -0.009(5) -0.019(5) 0.050(6)
C2 0.078(6) 0.040(4) 0.274(18) -0.001(6) 0.027(8) -0.010(4)
C3 0.073(7) 0.074(6) 0.097(6) 0.005(5) 0.000(5) 0.032(5)
Si1' 0.098(7) 0.065(5) 0.105(6) -0.013(5) -0.017(6) 0.005(5)
C1' 0.10(2) 0.15(4) 0.20(5) -0.07(3) -0.08(3) 0.03(2)
C2' 0.12(3) 0.18(4) 0.075(19) -0.04(2) -0.007(19) 0.03(2)
C3' 0.064(17) 0.070(14) 0.091(13) -0.032(12) -0.030(11) 0.034(13)
O1 0.0508(18) 0.0432(16) 0.067(2) -0.0042(14) 0.0010(15) 0.0040(14)
O2 0.0441(17) 0.0524(19) 0.092(3) -0.0092(16) -0.0138(17) -0.0073(15)
O3 0.102(3) 0.084(3) 0.0377(19) -0.0123(16) -0.0107(17) 0.037(2)
O4 0.0381(16) 0.060(2) 0.077(2) 0.0005(16) 0.0109(15) -0.0008(14)
O5 0.060(2) 0.082(2) 0.0358(17) -0.0062(15) -0.0007(14) -0.0067(17)
O6 0.064(2) 0.0450(18) 0.083(3) -0.0051(16) -0.0166(18) 0.0100(16)
O7 0.0389(15) 0.0383(15) 0.067(2) -0.0102(13) -0.0061(13) 0.0027(12)
O8 0.066(2) 0.0467(17) 0.0473(18) 0.0010(13) 0.0004(15) 0.0116(14)
O9 0.0415(16) 0.0401(15) 0.070(2) -0.0029(13) 0.0080(14) -0.0035(12)
O10 0.0401(15) 0.0444(15) 0.0463(16) -0.0154(12) -0.0021(12) -0.0038(12)
O11 0.0586(18) 0.0505(17) 0.056(2) -0.0135(14) -0.0224(15) 0.0115(14)
O12 0.0565(18) 0.0544(18) 0.0536(19) -0.0014(14) 0.0148(15) 0.0083(15)
O13 0.0347(14) 0.0533(17) 0.0481(17) -0.0065(13) -0.0076(12) -0.0043(12)
O14 0.0354(14) 0.0602(18) 0.0539(18) -0.0058(14) 0.0084(13) -0.0100(13)
O15 0.0493(18) 0.0379(16) 0.075(2) -0.0061(14) -0.0136(15) -0.0064(13)
O16 0.072(2) 0.0467(16) 0.0505(19) -0.0172(14) -0.0134(16) 0.0162(15)
O17 0.0432(16) 0.0454(16) 0.0558(18) -0.0010(13) -0.0022(13) 0.0099(13)
O18 0.0506(17) 0.0480(16) 0.0481(17) 0.0050(13) -0.0040(13) -0.0029(13)
O19 0.0370(15) 0.0428(15) 0.0358(15) -0.0040(11) -0.0025(10) 0.0003(11)
C4 0.044(3) 0.061(3) 0.146(6) -0.032(4) 0.007(3) 0.009(2)
C5 0.161(18) 0.066(12) 0.088(12) 0.030(10) 0.003(13) 0.041(14)
C5' 0.146(11) 0.061(5) 0.078(6) 0.021(4) 0.047(7) 0.025(6)
C6 0.057(9) 0.051(9) 0.185(19) 0.026(11) 0.021(12) -0.019(6)
C6' 0.054(6) 0.035(5) 0.20(2) -0.006(8) -0.007(10) -0.009(4)
C7 0.055(3) 0.051(3) 0.061(3) -0.022(2) -0.007(2) -0.004(2)
C8 0.079(4) 0.118(6) 0.079(4) -0.006(4) -0.032(3) 0.032(4)
C9 0.067(9) 0.14(2) 0.048(14) -0.021(13) 0.017(10) 0.013(9)
C9' 0.068(8) 0.18(2) 0.050(9) -0.016(10) 0.027(8) -0.001(8)
C10 0.052(3) 0.114(5) 0.076(4) 0.016(4) -0.024(3) -0.006(3)
C11 0.037(5) 0.140(12) 0.086(5) -0.031(7) 0.014(4) -0.002(7)
C11' 0.037(5) 0.140(12) 0.086(5) -0.031(7) 0.014(4) -0.002(7)
C12 0.052(5) 0.047(5) 0.216(16) -0.038(6) -0.011(7) -0.013(4)
C12' 0.046(8) 0.046(8) 0.113(14) 0.010(8) -0.006(8) -0.007(6)
C13 0.104(7) 0.049(4) 0.061(5) -0.023(3) -0.018(5) 0.009(4)
C13' 0.123(14) 0.065(9) 0.068(10) -0.017(7) 0.002(10) 0.042(10)
C14 0.058(5) 0.061(5) 0.081(6) 0.003(4) -0.006(4) 0.016(4)
C14' 0.037(7) 0.048(7) 0.075(10) -0.007(6) 0.011(6) 0.000(5)
C15 0.096(7) 0.049(4) 0.071(6) 0.017(4) 0.011(5) 0.000(4)
C15' 0.25(4) 0.14(2) 0.049(11) 0.001(12) -0.031(17) 0.11(3)
N1 0.049(2) 0.046(2) 0.0375(18) -0.0018(14) 0.0042(15) -0.0094(15)
C16 0.066(3) 0.059(3) 0.053(3) -0.002(2) 0.016(2) -0.009(2)
C17 0.094(4) 0.056(3) 0.077(4) -0.008(3) 0.028(3) -0.013(3)
C18 0.115(6) 0.074(4) 0.107(6) -0.026(4) 0.051(5) -0.011(4)
C19 0.190(10) 0.088(5) 0.156(9) -0.053(6) 0.095(8) -0.030(6)
C20 0.064(3) 0.059(3) 0.052(3) 0.007(2) 0.008(2) -0.006(2)
C21 0.065(3) 0.079(4) 0.062(3) 0.010(3) 0.006(3) 0.007(3)
C22 0.102(5) 0.097(5) 0.082(5) 0.028(4) 0.007(4) 0.019(4)
C23 0.103(6) 0.202(11) 0.126(8) 0.074(7) 0.003(5) 0.065(7)
C24 0.054(4) 0.053(3) 0.042(4) -0.005(2) 0.000(3) -0.006(3)
C25 0.068(5) 0.043(3) 0.069(4) -0.002(3) 0.000(4) -0.008(3)
C26 0.058(4) 0.049(3) 0.105(6) -0.006(3) -0.015(4) -0.010(3)
C27 0.100(7) 0.055(4) 0.137(9) 0.000(4) 0.002(6) -0.008(4)
C28 0.060(5) 0.056(7) 0.033(10) -0.009(9) 0.009(5) -0.014(5)
C29 0.037(6) 0.115(8) 0.028(6) -0.004(6) 0.016(5) -0.002(7)
C30 0.065(5) 0.072(7) 0.076(8) 0.002(6) -0.012(5) 0.006(6)
C31 0.081(9) 0.106(10) 0.095(10) -0.023(9) -0.018(8) 0.003(8)
C24' 0.063(7) 0.053(6) 0.057(8) -0.001(6) -0.002(7) -0.006(6)
C25' 0.074(12) 0.049(7) 0.071(9) 0.006(6) -0.005(9) -0.003(8)
C26' 0.075(10) 0.060(7) 0.113(10) -0.005(8) -0.011(9) -0.003(8)
C27' 0.083(14) 0.061(13) 0.109(16) -0.023(12) -0.011(12) 0.007(11)
C28' 0.057(4) 0.052(5) 0.024(7) -0.015(6) 0.003(4) -0.010(4)
C29' 0.042(5) 0.105(7) 0.060(8) 0.006(7) 0.018(5) -0.007(6)
C30' 0.056(5) 0.073(7) 0.072(6) 0.016(5) -0.004(4) -0.001(5)
C31' 0.074(6) 0.086(7) 0.085(7) 0.010(6) -0.001(5) 0.011(6)

loop_
_atom_type_symbol
_atom_type_description
_atom_type_scat_dispersion_real
_atom_type_scat_dispersion_imag
_atom_type_scat_source
C C 0.0181 0.0091 'International Tables Vol C Tables 4.2.6.8 and 6.1.1.4'
H H 0.0000 0.0000 'International Tables Vol C Tables 4.2.6.8 and 6.1.1.4'
N N 0.0311 0.0180 'International Tables Vol C Tables 4.2.6.8 and 6.1.1.4'
O O 0.0492 0.0322 'International Tables Vol C Tables 4.2.6.8 and 6.1.1.4'
Si Si 0.2541 0.3302 'International Tables Vol C Tables 4.2.6.8 and 6.1.1.4'
V V 0.0687 2.1097 'International Tables Vol C Tables 4.2.6.8 and 6.1.1.4'

loop_
_geom_angle_atom_site_label_1
_geom_angle_atom_site_label_2
_geom_angle_atom_site_label_3
_geom_angle
_geom_angle_site_symmetry_1
_geom_angle_site_symmetry_3
_geom_angle_publ_flag
O1 V1 O7 94.01(14) . . ?
O1 V1 O8 94.90(14) . . ?
O1 V1 O9 96.14(15) . . ?
O1 V1 O10 95.09(14) . . ?
O1 V1 O19 179.47(14) . . ?
O7 V1 O8 89.60(14) . . ?
O7 V1 O10 90.01(13) . . ?
O7 V1 O19 85.46(12) . . ?
O8 V1 O19 85.04(12) . . ?
O9 V1 O7 169.85(13) . . ?
O9 V1 O8 89.32(14) . . ?
O9 V1 O10 89.30(13) . . ?
O9 V1 O19 84.39(12) . . ?
O10 V1 O8 170.00(13) . . ?
O10 V1 O19 84.97(11) . . ?
O2 V2 O7 100.82(16) . . ?
O2 V2 O11 100.47(16) . . ?
O2 V2 O14 100.40(16) . . ?
O2 V2 O15 101.41(16) . . ?
O2 V2 O19 176.62(15) . . ?
O7 V2 O19 75.83(11) . . ?
O11 V2 O7 88.02(13) . . ?
O11 V2 O15 88.76(14) . . ?
O11 V2 O19 79.96(11) . . ?
O14 V2 O7 87.21(13) . . ?
O14 V2 O11 159.10(14) . . ?
O14 V2 O15 88.00(14) . . ?
O14 V2 O19 79.14(10) . . ?
O15 V2 O7 157.76(13) . . ?
O15 V2 O19 81.94(12) . . ?
O3 V3 O8 101.07(17) . . ?
O3 V3 O11 100.43(18) . . ?
O3 V3 O12 101.71(19) . . ?
O3 V3 O16 101.41(17) . . ?
O3 V3 O19 176.59(16) . . ?
O8 V3 O19 75.53(12) . . ?
O11 V3 O8 87.41(13) . . ?
O11 V3 O19 79.31(12) . . ?
O12 V3 O8 87.58(14) . . ?
O12 V3 O11 157.84(14) . . ?
O12 V3 O19 78.54(12) . . ?
O16 V3 O8 157.52(14) . . ?
O16 V3 O11 88.25(14) . . ?
O16 V3 O12 88.18(14) . . ?
O16 V3 O19 81.99(12) . . ?
O4 V4 O9 99.67(16) . . ?
O4 V4 O12 100.94(16) . . ?
O4 V4 O13 100.72(15) . . ?
O4 V4 O17 102.61(16) . . ?
O4 V4 O19 174.98(16) . . ?
O9 V4 O19 75.31(11) . . ?
O12 V4 O9 86.80(13) . . ?
O12 V4 O13 158.26(13) . . ?
O12 V4 O19 79.20(12) . . ?
O13 V4 O9 87.69(13) . . ?
O13 V4 O19 79.05(10) . . ?
O17 V4 O9 157.71(13) . . ?
O17 V4 O12 88.56(13) . . ?
O17 V4 O13 88.62(13) . . ?
O17 V4 O19 82.41(12) . . ?
O5 V5 O10 99.52(16) . . ?
O5 V5 O13 101.68(15) . . ?
O5 V5 O14 99.62(16) . . ?
O5 V5 O18 102.19(17) . . ?
O5 V5 O19 175.24(16) . . ?
O10 V5 O19 75.84(11) . . ?
O13 V5 O10 86.73(12) . . ?
O13 V5 O14 158.63(13) . . ?
O13 V5 O19 79.28(11) . . ?
O14 V5 O10 88.06(13) . . ?
O14 V5 O19 79.35(12) . . ?
O18 V5 O10 158.28(13) . . ?
O18 V5 O13 88.28(12) . . ?
O18 V5 O14 88.94(13) . . ?
O18 V5 O19 82.46(12) . . ?
O6 V6 O15 103.13(17) . . ?
O6 V6 O16 101.68(17) . . ?
O6 V6 O17 100.49(17) . . ?
O6 V6 O18 101.87(17) . . ?
O15 V6 O16 87.65(15) . . ?
O15 V6 O17 156.38(13) . . ?
O15 V6 O18 87.39(14) . . ?
O17 V6 O16 88.10(14) . . ?
O17 V6 O18 87.29(13) . . ?
O18 V6 O16 156.44(13) . . ?
C1 Si1 C2 109.4(4) . . ?
C1 Si1 C3 110.2(3) . . ?
C2 Si1 C3 108.8(4) . . ?
O1 Si1 C1 107.9(3) . . ?
O1 Si1 C2 109.1(3) . . ?
O1 Si1 C3 111.3(5) . . ?
Si1 C1 H1A 109.5 . . ?
Si1 C1 H1B 109.5 . . ?
Si1 C1 H1C 109.5 . . ?
H1A C1 H1B 109.5 . . ?
H1A C1 H1C 109.5 . . ?
H1B C1 H1C 109.5 . . ?
Si1 C2 H2A 109.5 . . ?
Si1 C2 H2B 109.5 . . ?
Si1 C2 H2C 109.5 . . ?
H2A C2 H2B 109.5 . . ?
H2A C2 H2C 109.5 . . ?
H2B C2 H2C 109.5 . . ?
Si1 C3 H3A 109.5 . . ?
Si1 C3 H3B 109.5 . . ?
Si1 C3 H3C 109.5 . . ?
H3A C3 H3B 109.5 . . ?
H3A C3 H3C 109.5 . . ?
H3B C3 H3C 109.5 . . ?
C1' Si1' C2' 108.2(6) . . ?
C1' Si1' C3' 108.7(6) . . ?
C3' Si1' C2' 108.2(6) . . ?
O1 Si1' C1' 117.3(15) . . ?
O1 Si1' C2' 110.1(14) . . ?
O1 Si1' C3' 104.0(16) . . ?
Si1' C1' H1'A 109.5 . . ?
Si1' C1' H1'B 109.5 . . ?
Si1' C1' H1'C 109.5 . . ?
H1'A C1' H1'B 109.5 . . ?
H1'A C1' H1'C 109.5 . . ?
H1'B C1' H1'C 109.5 . . ?
Si1' C2' H2'A 109.5 . . ?
Si1' C2' H2'B 109.5 . . ?
Si1' C2' H2'C 109.5 . . ?
H2'A C2' H2'B 109.5 . . ?
H2'A C2' H2'C 109.5 . . ?
H2'B C2' H2'C 109.5 . . ?
Si1' C3' H3'A 109.5 . . ?
Si1' C3' H3'B 109.5 . . ?
Si1' C3' H3'C 109.5 . . ?
H3'A C3' H3'B 109.5 . . ?
H3'A C3' H3'C 109.5 . . ?
H3'B C3' H3'C 109.5 . . ?
Si1 O1 V1 174.8(2) . . ?
Si1' O1 V1 160.5(6) . . ?
V1 O7 V2 105.72(14) . . ?
C4 O7 V1 120.3(3) . . ?
C4 O7 V2 119.3(3) . . ?
V1 O8 V3 106.48(15) . . ?
C5 O8 V1 130.4(13) . . ?
C5 O8 V3 119.5(12) . . ?
C5' O8 V1 121.6(6) . . ?
C5' O8 V3 119.4(4) . . ?
V1 O9 V4 106.60(14) . . ?
C6 O9 V1 121.9(11) . . ?
C6 O9 V4 117.8(10) . . ?
C6' O9 V1 133.1(8) . . ?
C6' O9 V4 120.2(8) . . ?
V1 O10 V5 105.53(12) . . ?
C7 O10 V1 119.3(3) . . ?
C7 O10 V5 117.4(3) . . ?
V2 O11 V3 111.33(14) . . ?
C8 O11 V2 116.4(4) . . ?
C8 O11 V3 119.2(4) . . ?
V4 O12 V3 112.06(15) . . ?
C9 O12 V3 124.6(19) . . ?
C9 O12 V4 109(2) . . ?
C9' O12 V3 117.6(13) . . ?
C9' O12 V4 128.1(15) . . ?
V5 O13 V4 111.22(13) . . ?
C10 O13 V4 124.1(3) . . ?
C10 O13 V5 120.3(3) . . ?
V2 O14 V5 111.43(14) . . ?
C11 O14 V2 129(2) . . ?
C11 O14 V5 117(2) . . ?
C11' O14 V2 123.8(9) . . ?
C11' O14 V5 124.3(8) . . ?
V6 O15 V2 113.13(15) . . ?
C12 O15 V2 120.6(5) . . ?
C12 O15 V6 121.8(5) . . ?
C12' O15 V2 116.0(8) . . ?
C12' O15 V6 116.6(7) . . ?
V3 O16 V6 113.15(14) . . ?
C13 O16 V3 116.8(4) . . ?
C13 O16 V6 120.5(5) . . ?
C13' O16 V3 130.0(10) . . ?
C13' O16 V6 114.2(9) . . ?
V4 O17 V6 112.81(14) . . ?
C14 O17 V4 120.4(4) . . ?
C14 O17 V6 113.3(4) . . ?
C14' O17 V4 115.2(6) . . ?
C14' O17 V6 116.2(6) . . ?
V5 O18 V6 112.54(15) . . ?
C15 O18 V5 118.9(4) . . ?
C15 O18 V6 116.7(5) . . ?
C15' O18 V5 121.8(12) . . ?
C15' O18 V6 121.5(11) . . ?
V1 O19 V2 92.99(11) . . ?
V1 O19 V3 92.95(10) . . ?
V1 O19 V4 93.70(11) . . ?
V1 O19 V5 93.65(11) . . ?
V2 O19 V3 89.20(9) . . ?
V4 O19 V2 173.30(14) . . ?
V4 O19 V3 89.98(9) . . ?
V5 O19 V2 89.85(9) . . ?
V5 O19 V3 173.38(14) . . ?
V5 O19 V4 90.19(9) . . ?
O7 C4 H4A 109.5 . . ?
O7 C4 H4B 109.5 . . ?
O7 C4 H4C 109.5 . . ?
H4A C4 H4B 109.5 . . ?
H4A C4 H4C 109.5 . . ?
H4B C4 H4C 109.5 . . ?
O8 C5 H5A 109.5 . . ?
O8 C5 H5B 109.5 . . ?
O8 C5 H5C 109.5 . . ?
H5A C5 H5B 109.5 . . ?
H5A C5 H5C 109.5 . . ?
H5B C5 H5C 109.5 . . ?
O8 C5' H5'A 109.5 . . ?
O8 C5' H5'B 109.5 . . ?
O8 C5' H5'C 109.5 . . ?
H5'A C5' H5'B 109.5 . . ?
H5'A C5' H5'C 109.5 . . ?
H5'B C5' H5'C 109.5 . . ?
O9 C6 H6A 109.5 . . ?
O9 C6 H6B 109.5 . . ?
O9 C6 H6C 109.5 . . ?
H6A C6 H6B 109.5 . . ?
H6A C6 H6C 109.5 . . ?
H6B C6 H6C 109.5 . . ?
O9 C6' H6'A 109.5 . . ?
O9 C6' H6'B 109.5 . . ?
O9 C6' H6'C 109.5 . . ?
H6'A C6' H6'B 109.5 . . ?
H6'A C6' H6'C 109.5 . . ?
H6'B C6' H6'C 109.5 . . ?
O10 C7 H7A 109.5 . . ?
O10 C7 H7B 109.5 . . ?
O10 C7 H7C 109.5 . . ?
H7A C7 H7B 109.5 . . ?
H7A C7 H7C 109.5 . . ?
H7B C7 H7C 109.5 . . ?
O11 C8 H8A 109.5 . . ?
O11 C8 H8B 109.5 . . ?
O11 C8 H8C 109.5 . . ?
H8A C8 H8B 109.5 . . ?
H8A C8 H8C 109.5 . . ?
H8B C8 H8C 109.5 . . ?
O12 C9 H9A 109.5 . . ?
O12 C9 H9B 109.5 . . ?
O12 C9 H9C 109.5 . . ?
H9A C9 H9B 109.5 . . ?
H9A C9 H9C 109.5 . . ?
H9B C9 H9C 109.5 . . ?
O12 C9' H9'A 109.5 . . ?
O12 C9' H9'B 109.5 . . ?
O12 C9' H9'C 109.5 . . ?
H9'A C9' H9'B 109.5 . . ?
H9'A C9' H9'C 109.5 . . ?
H9'B C9' H9'C 109.5 . . ?
O13 C10 H10A 109.5 . . ?
O13 C10 H10B 109.5 . . ?
O13 C10 H10C 109.5 . . ?
H10A C10 H10B 109.5 . . ?
H10A C10 H10C 109.5 . . ?
H10B C10 H10C 109.5 . . ?
O14 C11 H11A 109.5 . . ?
O14 C11 H11B 109.5 . . ?
O14 C11 H11C 109.5 . . ?
H11A C11 H11B 109.5 . . ?
H11A C11 H11C 109.5 . . ?
H11B C11 H11C 109.5 . . ?
O14 C11' H11D 109.5 . . ?
O14 C11' H11E 109.5 . . ?
O14 C11' H11F 109.5 . . ?
H11D C11' H11E 109.5 . . ?
H11D C11' H11F 109.5 . . ?
H11E C11' H11F 109.5 . . ?
O15 C12 H12A 109.5 . . ?
O15 C12 H12B 109.5 . . ?
O15 C12 H12C 109.5 . . ?
H12A C12 H12B 109.5 . . ?
H12A C12 H12C 109.5 . . ?
H12B C12 H12C 109.5 . . ?
O15 C12' H12D 109.5 . . ?
O15 C12' H12E 109.5 . . ?
O15 C12' H12F 109.5 . . ?
H12D C12' H12E 109.5 . . ?
H12D C12' H12F 109.5 . . ?
H12E C12' H12F 109.5 . . ?
O16 C13 H13A 109.5 . . ?
O16 C13 H13B 109.5 . . ?
O16 C13 H13C 109.5 . . ?
H13A C13 H13B 109.5 . . ?
H13A C13 H13C 109.5 . . ?
H13B C13 H13C 109.5 . . ?
O16 C13' H13D 109.5 . . ?
O16 C13' H13E 109.5 . . ?
O16 C13' H13F 109.5 . . ?
H13D C13' H13E 109.5 . . ?
H13D C13' H13F 109.5 . . ?
H13E C13' H13F 109.5 . . ?
O17 C14 H14A 109.5 . . ?
O17 C14 H14B 109.5 . . ?
O17 C14 H14C 109.5 . . ?
H14A C14 H14B 109.5 . . ?
H14A C14 H14C 109.5 . . ?
H14B C14 H14C 109.5 . . ?
O17 C14' H14D 109.5 . . ?
O17 C14' H14E 109.5 . . ?
O17 C14' H14F 109.5 . . ?
H14D C14' H14E 109.5 . . ?
H14D C14' H14F 109.5 . . ?
H14E C14' H14F 109.5 . . ?
O18 C15 H15A 109.5 . . ?
O18 C15 H15B 109.5 . . ?
O18 C15 H15C 109.5 . . ?
H15A C15 H15B 109.5 . . ?
H15A C15 H15C 109.5 . . ?
H15B C15 H15C 109.5 . . ?
O18 C15' H15D 109.5 . . ?
O18 C15' H15E 109.5 . . ?
O18 C15' H15F 109.5 . . ?
H15D C15' H15E 109.5 . . ?
H15D C15' H15F 109.5 . . ?
H15E C15' H15F 109.5 . . ?
C16 N1 C20 112.6(4) . . ?
C16 N1 C24 109.0(6) . . ?
C16 N1 C28 116.3(8) . . ?
C16 N1 C24' 104(3) . . ?
C16 N1 C28' 103.6(7) . . ?
C20 N1 C24 105.6(4) . . ?
C20 N1 C28 104.9(15) . . ?
C20 N1 C24' 117.3(16) . . ?
C20 N1 C28' 112.1(12) . . ?
C24 N1 C28 107.8(15) . . ?
C28' N1 C24' 106(3) . . ?
N1 C16 H16A 108.4 . . ?
N1 C16 H16B 108.4 . . ?
H16A C16 H16B 107.5 . . ?
C17 C16 N1 115.4(4) . . ?
C17 C16 H16A 108.4 . . ?
C17 C16 H16B 108.4 . . ?
C16 C17 H17A 109.7 . . ?
C16 C17 H17B 109.7 . . ?
C16 C17 C18 109.9(5) . . ?
H17A C17 H17B 108.2 . . ?
C18 C17 H17A 109.7 . . ?
C18 C17 H17B 109.7 . . ?
C17 C18 H18A 109.2 . . ?
C17 C18 H18B 109.2 . . ?
H18A C18 H18B 107.9 . . ?
C19 C18 C17 112.1(6) . . ?
C19 C18 H18A 109.2 . . ?
C19 C18 H18B 109.2 . . ?
C18 C19 H19A 109.5 . . ?
C18 C19 H19B 109.5 . . ?
C18 C19 H19C 109.5 . . ?
H19A C19 H19B 109.5 . . ?
H19A C19 H19C 109.5 . . ?
H19B C19 H19C 109.5 . . ?
N1 C20 H20A 108.4 . . ?
N1 C20 H20B 108.4 . . ?
H20A C20 H20B 107.5 . . ?
C21 C20 N1 115.4(4) . . ?
C21 C20 H20A 108.4 . . ?
C21 C20 H20B 108.4 . . ?
C20 C21 H21A 109.3 . . ?
C20 C21 H21B 109.3 . . ?
C20 C21 C22 111.6(5) . . ?
H21A C21 H21B 108.0 . . ?
C22 C21 H21A 109.3 . . ?
C22 C21 H21B 109.3 . . ?
C21 C22 H22A 108.7 . . ?
C21 C22 H22B 108.7 . . ?
H22A C22 H22B 107.6 . . ?
C23 C22 C21 114.2(6) . . ?
C23 C22 H22A 108.7 . . ?
C23 C22 H22B 108.7 . . ?
C22 C23 H23A 109.5 . . ?
C22 C23 H23B 109.5 . . ?
C22 C23 H23C 109.5 . . ?
H23A C23 H23B 109.5 . . ?
H23A C23 H23C 109.5 . . ?
H23B C23 H23C 109.5 . . ?
N1 C24 H24A 108.5 . . ?
N1 C24 H24B 108.5 . . ?
H24A C24 H24B 107.5 . . ?
C25 C24 N1 114.9(6) . . ?
C25 C24 H24A 108.5 . . ?
C25 C24 H24B 108.5 . . ?
C24 C25 H25A 109.1 . . ?
C24 C25 H25B 109.1 . . ?
C24 C25 C26 112.7(6) . . ?
H25A C25 H25B 107.8 . . ?
C26 C25 H25A 109.1 . . ?
C26 C25 H25B 109.1 . . ?
C25 C26 H26A 108.3 . . ?
C25 C26 H26B 108.3 . . ?
H26A C26 H26B 107.4 . . ?
C27 C26 C25 115.8(7) . . ?
C27 C26 H26A 108.3 . . ?
C27 C26 H26B 108.3 . . ?
C26 C27 H27A 109.5 . . ?
C26 C27 H27B 109.5 . . ?
C26 C27 H27C 109.5 . . ?
H27A C27 H27B 109.5 . . ?
H27A C27 H27C 109.5 . . ?
H27B C27 H27C 109.5 . . ?
N1 C28 H28A 105.1 . . ?
N1 C28 H28B 105.1 . . ?
H28A C28 H28B 105.9 . . ?
C29 C28 N1 128.6(13) . . ?
C29 C28 H28A 105.1 . . ?
C29 C28 H28B 105.1 . . ?
C28 C29 H29A 109.7 . . ?
C28 C29 H29B 109.7 . . ?
C28 C29 C30 109.6(12) . . ?
H29A C29 H29B 108.2 . . ?
C30 C29 H29A 109.7 . . ?
C30 C29 H29B 109.7 . . ?
C29 C30 H30A 108.7 . . ?
C29 C30 H30B 108.7 . . ?
H30A C30 H30B 107.6 . . ?
C31 C30 C29 114.2(16) . . ?
C31 C30 H30A 108.7 . . ?
C31 C30 H30B 108.7 . . ?
C30 C31 H31A 109.5 . . ?
C30 C31 H31B 109.5 . . ?
C30 C31 H31C 109.5 . . ?
H31A C31 H31B 109.5 . . ?
H31A C31 H31C 109.5 . . ?
H31B C31 H31C 109.5 . . ?
N1 C24' H24C 104.4 . . ?
N1 C24' H24D 104.4 . . ?
H24C C24' H24D 105.6 . . ?
C25' C24' N1 131(3) . . ?
C25' C24' H24C 104.4 . . ?
C25' C24' H24D 104.4 . . ?
C24' C25' H25C 107.4 . . ?
C24' C25' H25D 107.4 . . ?
C24' C25' C26' 120(2) . . ?
H25C C25' H25D 107.0 . . ?
C26' C25' H25C 107.4 . . ?
C26' C25' H25D 107.4 . . ?
C25' C26' H26C 104.8 . . ?
C25' C26' H26D 104.8 . . ?
H26C C26' H26D 105.8 . . ?
C27' C26' C25' 130(3) . . ?
C27' C26' H26C 104.8 . . ?
C27' C26' H26D 104.8 . . ?
C26' C27' H27D 109.5 . . ?
C26' C27' H27E 109.5 . . ?
C26' C27' H27F 109.5 . . ?
H27D C27' H27E 109.5 . . ?
H27D C27' H27F 109.5 . . ?
H27E C27' H27F 109.5 . . ?
N1 C28' H28C 109.8 . . ?
N1 C28' H28D 109.8 . . ?
H28C C28' H28D 108.2 . . ?
C29' C28' N1 109.5(10) . . ?
C29' C28' H28C 109.8 . . ?
C29' C28' H28D 109.8 . . ?
C28' C29' H29C 108.5 . . ?
C28' C29' H29D 108.5 . . ?
C28' C29' C30' 115.1(13) . . ?
H29C C29' H29D 107.5 . . ?
C30' C29' H29C 108.5 . . ?
C30' C29' H29D 108.5 . . ?
C29' C30' H30C 109.9 . . ?
C29' C30' H30D 109.9 . . ?
H30C C30' H30D 108.3 . . ?
C31' C30' C29' 108.8(13) . . ?
C31' C30' H30C 109.9 . . ?
C31' C30' H30D 109.9 . . ?
C30' C31' H31D 109.5 . . ?
C30' C31' H31E 109.5 . . ?
C30' C31' H31F 109.5 . . ?
H31D C31' H31E 109.5 . . ?
H31D C31' H31F 109.5 . . ?
H31E C31' H31F 109.5 . . ?

loop_
_geom_bond_atom_site_label_1
_geom_bond_atom_site_label_2
_geom_bond_distance
_geom_bond_site_symmetry_2
_geom_bond_publ_flag
V1 O1 1.768(3) . ?
V1 O7 1.954(3) . ?
V1 O8 1.963(3) . ?
V1 O9 1.954(3) . ?
V1 O10 1.960(3) . ?
V1 O19 2.019(3) . ?
V2 O2 1.600(3) . ?
V2 O7 2.024(3) . ?
V2 O11 1.994(4) . ?
V2 O14 1.991(3) . ?
V2 O15 1.998(3) . ?
V2 O19 2.344(3) . ?
V3 O3 1.586(4) . ?
V3 O8 2.011(3) . ?
V3 O11 2.006(4) . ?
V3 O12 2.001(4) . ?
V3 O16 1.991(3) . ?
V3 O19 2.361(3) . ?
V4 O4 1.600(3) . ?
V4 O9 2.015(3) . ?
V4 O12 2.001(4) . ?
V4 O13 2.002(3) . ?
V4 O17 1.989(3) . ?
V4 O19 2.334(3) . ?
V5 O5 1.594(3) . ?
V5 O10 2.029(3) . ?
V5 O13 1.999(3) . ?
V5 O14 2.001(3) . ?
V5 O18 1.996(3) . ?
V5 O19 2.327(3) . ?
V6 O6 1.597(3) . ?
V6 O15 1.989(3) . ?
V6 O16 2.001(3) . ?
V6 O17 1.992(3) . ?
V6 O18 1.998(3) . ?
Si1 C1 1.873(6) . ?
Si1 C2 1.876(7) . ?
Si1 C3 1.886(7) . ?
Si1 O1 1.659(4) . ?
C1 H1A 0.9600 . ?
C1 H1B 0.9600 . ?
C1 H1C 0.9600 . ?
C2 H2A 0.9600 . ?
C2 H2B 0.9600 . ?
C2 H2C 0.9600 . ?
C3 H3A 0.9600 . ?
C3 H3B 0.9600 . ?
C3 H3C 0.9600 . ?
Si1' C1' 1.885(9) . ?
Si1' C2' 1.894(9) . ?
Si1' C3' 1.887(9) . ?
Si1' O1 1.682(9) . ?
C1' H1'A 0.9600 . ?
C1' H1'B 0.9600 . ?
C1' H1'C 0.9600 . ?
C2' H2'A 0.9600 . ?
C2' H2'B 0.9600 . ?
C2' H2'C 0.9600 . ?
C3' H3'A 0.9600 . ?
C3' H3'B 0.9600 . ?
C3' H3'C 0.9600 . ?
O7 C4 1.422(6) . ?
O8 C5 1.413(11) . ?
O8 C5' 1.403(8) . ?
O9 C6 1.408(10) . ?
O9 C6' 1.396(9) . ?
O10 C7 1.428(5) . ?
O11 C8 1.423(6) . ?
O12 C9 1.418(10) . ?
O12 C9' 1.415(8) . ?
O13 C10 1.411(6) . ?
O14 C11 1.403(11) . ?
O14 C11' 1.401(8) . ?
O15 C12 1.381(8) . ?
O15 C12' 1.377(10) . ?
O16 C13 1.375(7) . ?
O16 C13' 1.369(10) . ?
O17 C14 1.454(7) . ?
O17 C14' 1.428(9) . ?
O18 C15 1.428(8) . ?
O18 C15' 1.402(11) . ?
C4 H4A 0.9600 . ?
C4 H4B 0.9600 . ?
C4 H4C 0.9600 . ?
C5 H5A 0.9600 . ?
C5 H5B 0.9600 . ?
C5 H5C 0.9600 . ?
C5' H5'A 0.9600 . ?
C5' H5'B 0.9600 . ?
C5' H5'C 0.9600 . ?
C6 H6A 0.9600 . ?
C6 H6B 0.9600 . ?
C6 H6C 0.9600 . ?
C6' H6'A 0.9600 . ?
C6' H6'B 0.9600 . ?
C6' H6'C 0.9600 . ?
C7 H7A 0.9600 . ?
C7 H7B 0.9600 . ?
C7 H7C 0.9600 . ?
C8 H8A 0.9600 . ?
C8 H8B 0.9600 . ?
C8 H8C 0.9600 . ?
C9 H9A 0.9600 . ?
C9 H9B 0.9600 . ?
C9 H9C 0.9600 . ?
C9' H9'A 0.9600 . ?
C9' H9'B 0.9600 . ?
C9' H9'C 0.9600 . ?
C10 H10A 0.9600 . ?
C10 H10B 0.9600 . ?
C10 H10C 0.9600 . ?
C11 H11A 0.9600 . ?
C11 H11B 0.9600 . ?
C11 H11C 0.9600 . ?
C11' H11D 0.9600 . ?
C11' H11E 0.9600 . ?
C11' H11F 0.9600 . ?
C12 H12A 0.9600 . ?
C12 H12B 0.9600 . ?
C12 H12C 0.9600 . ?
C12' H12D 0.9600 . ?
C12' H12E 0.9600 . ?
C12' H12F 0.9600 . ?
C13 H13A 0.9600 . ?
C13 H13B 0.9600 . ?
C13 H13C 0.9600 . ?
C13' H13D 0.9600 . ?
C13' H13E 0.9600 . ?
C13' H13F 0.9600 . ?
C14 H14A 0.9600 . ?
C14 H14B 0.9600 . ?
C14 H14C 0.9600 . ?
C14' H14D 0.9600 . ?
C14' H14E 0.9600 . ?
C14' H14F 0.9600 . ?
C15 H15A 0.9600 . ?
C15 H15B 0.9600 . ?
C15 H15C 0.9600 . ?
C15' H15D 0.9600 . ?
C15' H15E 0.9600 . ?
C15' H15F 0.9600 . ?
N1 C16 1.505(6) . ?
N1 C20 1.514(6) . ?
N1 C24 1.538(6) . ?
N1 C28 1.545(8) . ?
N1 C24' 1.544(9) . ?
N1 C28' 1.545(7) . ?
C16 H16A 0.9700 . ?
C16 H16B 0.9700 . ?
C16 C17 1.501(7) . ?
C17 H17A 0.9700 . ?
C17 H17B 0.9700 . ?
C17 C18 1.539(8) . ?
C18 H18A 0.9700 . ?
C18 H18B 0.9700 . ?
C18 C19 1.515(9) . ?
C19 H19A 0.9600 . ?
C19 H19B 0.9600 . ?
C19 H19C 0.9600 . ?
C20 H20A 0.9700 . ?
C20 H20B 0.9700 . ?
C20 C21 1.494(7) . ?
C21 H21A 0.9700 . ?
C21 H21B 0.9700 . ?
C21 C22 1.523(8) . ?
C22 H22A 0.9700 . ?
C22 H22B 0.9700 . ?
C22 C23 1.513(9) . ?
C23 H23A 0.9600 . ?
C23 H23B 0.9600 . ?
C23 H23C 0.9600 . ?
C24 H24A 0.9700 . ?
C24 H24B 0.9700 . ?
C24 C25 1.464(10) . ?
C25 H25A 0.9700 . ?
C25 H25B 0.9700 . ?
C25 C26 1.504(9) . ?
C26 H26A 0.9700 . ?
C26 H26B 0.9700 . ?
C26 C27 1.434(11) . ?
C27 H27A 0.9600 . ?
C27 H27B 0.9600 . ?
C27 H27C 0.9600 . ?
C28 H28A 0.9700 . ?
C28 H28B 0.9700 . ?
C28 C29 1.468(13) . ?
C29 H29A 0.9700 . ?
C29 H29B 0.9700 . ?
C29 C30 1.540(17) . ?
C30 H30A 0.9700 . ?
C30 H30B 0.9700 . ?
C30 C31 1.502(15) . ?
C31 H31A 0.9600 . ?
C31 H31B 0.9600 . ?
C31 H31C 0.9600 . ?
C24' H24C 0.9700 . ?
C24' H24D 0.9700 . ?
C24' C25' 1.446(19) . ?
C25' H25C 0.9700 . ?
C25' H25D 0.9700 . ?
C25' C26' 1.487(19) . ?
C26' H26C 0.9700 . ?
C26' H26D 0.9700 . ?
C26' C27' 1.37(2) . ?
C27' H27D 0.9600 . ?
C27' H27E 0.9600 . ?
C27' H27F 0.9600 . ?
C28' H28C 0.9700 . ?
C28' H28D 0.9700 . ?
C28' C29' 1.467(13) . ?
C29' H29C 0.9700 . ?
C29' H29D 0.9700 . ?
C29' C30' 1.536(15) . ?
C30' H30C 0.9700 . ?
C30' H30D 0.9700 . ?
C30' C31' 1.494(12) . ?
C31' H31D 0.9600 . ?
C31' H31E 0.9600 . ?
C31' H31F 0.9600 . ?

loop_
_geom_torsion_atom_site_label_1
_geom_torsion_atom_site_label_2
_geom_torsion_atom_site_label_3
_geom_torsion_atom_site_label_4
_geom_torsion
_geom_torsion_site_symmetry_1
_geom_torsion_site_symmetry_2
_geom_torsion_site_symmetry_3
_geom_torsion_site_symmetry_4
_geom_torsion_publ_flag
C1' Si1' O1 V1 -6(2) . . . . ?
C2' Si1' O1 V1 -130.6(17) . . . . ?
C3' Si1' O1 V1 113.7(18) . . . . ?
O7 V1 O1 Si1' -15.4(18) . . . . ?
O8 V1 O1 Si1' 74.5(18) . . . . ?
O9 V1 O1 Si1' 164.3(18) . . . . ?
O10 V1 O1 Si1' -105.8(18) . . . . ?
N1 C16 C17 C18 178.8(5) . . . . ?
N1 C20 C21 C22 -170.8(5) . . . . ?
N1 C24 C25 C26 -177.2(8) . . . . ?
N1 C28 C29 C30 -162(3) . . . . ?
N1 C24' C25' C26' -157(5) . . . . ?
N1 C28' C29' C30' 159(2) . . . . ?
C16 N1 C20 C21 -47.3(6) . . . . ?
C16 N1 C24 C25 -52.6(11) . . . . ?
C16 N1 C28 C29 180(3) . . . . ?
C16 N1 C24' C25' -71(7) . . . . ?
C16 N1 C28' C29' 173.3(18) . . . . ?
C16 C17 C18 C19 171.6(7) . . . . ?
C20 N1 C16 C17 -56.3(6) . . . . ?
C20 N1 C24 C25 -173.8(8) . . . . ?
C20 N1 C28 C29 -55(4) . . . . ?
C20 N1 C24' C25' 164(6) . . . . ?
C20 N1 C28' C29' -65(2) . . . . ?
C20 C21 C22 C23 178.1(7) . . . . ?
C24 N1 C16 C17 -173.1(6) . . . . ?
C24 N1 C20 C21 71.5(7) . . . . ?
C24 N1 C28 C29 57(4) . . . . ?
C24 C25 C26 C27 -169.2(9) . . . . ?
C28 N1 C16 C17 64.8(19) . . . . ?
C28 N1 C20 C21 -174.7(12) . . . . ?
C28 N1 C24 C25 74.5(15) . . . . ?
C28 C29 C30 C31 -67(3) . . . . ?
C24' N1 C16 C17 175.6(19) . . . . ?
C24' N1 C20 C21 74(3) . . . . ?
C24' N1 C28' C29' 64(3) . . . . ?
C24' C25' C26' C27' -54(7) . . . . ?
C28' N1 C16 C17 65.1(14) . . . . ?
C28' N1 C20 C21 -163.7(9) . . . . ?
C28' N1 C24' C25' 38(7) . . . . ?
C28' C29' C30' C31' 69(2) . . . . ?
